data_7131867
loop_
_publ_author_name
'Parr, Joseph'
'White, Andrew J. P.'
'Crimmin, Mark Richard'

_publ_section_title
;
 Calcium-Stabilised Transition Metal Bis(Formyl) Complexes: Structure and
 Bonding
;
_journal_name_full 'Chemical Communications'
_journal_paper_doi 10.1039/D3CC03009A
_journal_year 2023
_chemical_formula_moiety 'C70 H99 Ca2 N4 O2 Rh, 1.75(C6 H14)'
_chemical_formula_sum 'C80.5 H123.5 Ca2 N4 O2 Rh'
_chemical_formula_weight 1362.40
_space_group_crystal_system monoclinic
_space_group_IT_number 14
_space_group_name_Hall '-P 2yn'
_space_group_name_H-M_alt 'P 1 21/n 1'
_atom_sites_solution_hydrogens geom
_audit_creation_method SHELXL-2018/3
_audit_update_record
;
2023-05-26 deposited with the CCDC.	2023-07-11 downloaded from the CCDC.
;
_cell_angle_alpha 90
_cell_angle_beta 97.759(3)
_cell_angle_gamma 90
_cell_formula_units_Z 4
_cell_length_a 14.1756(5)
_cell_length_b 14.8989(6)
_cell_length_c 36.7539(13)
_cell_measurement_reflns_used 3686
_cell_measurement_temperature 173(2)
_cell_measurement_theta_max 69.7270
_cell_measurement_theta_min 3.6760
_cell_volume 7691.4(5)
_computing_cell_refinement 'CrysAlisPro, Rigaku OD'
_computing_data_collection 'CrysAlisPro, Rigaku OD'
_computing_data_reduction 'CrysAlisPro, Rigaku OD'
_computing_molecular_graphics 'Bruker SHELXTL'
_computing_publication_material 'CIFTAB-2014 (Sheldrick, 2017)'
_computing_structure_refinement 'SHELXL-2018/3 (Sheldrick, 2018)'
_computing_structure_solution 'SHELXS-2014 (Sheldrick, 2017)'
_diffrn_ambient_temperature 173(2)
_diffrn_detector_area_resol_mean 10.4115
_diffrn_measured_fraction_theta_full 0.998
_diffrn_measured_fraction_theta_max 0.956
_diffrn_measurement_device_type 'Agilent Xcalibur PX Ultra A'
_diffrn_measurement_method 'omega scans'
_diffrn_radiation_type CuK\a
_diffrn_radiation_wavelength 1.54184
_diffrn_reflns_av_R_equivalents 0.3167
_diffrn_reflns_av_unetI/netI 0.2896
_diffrn_reflns_Laue_measured_fraction_full 0.998
_diffrn_reflns_Laue_measured_fraction_max 0.956
_diffrn_reflns_limit_h_max 17
_diffrn_reflns_limit_h_min -12
_diffrn_reflns_limit_k_max 16
_diffrn_reflns_limit_k_min -18
_diffrn_reflns_limit_l_max 41
_diffrn_reflns_limit_l_min -45
_diffrn_reflns_number 44222
_diffrn_reflns_point_group_measured_fraction_full 0.998
_diffrn_reflns_point_group_measured_fraction_max 0.956
_diffrn_reflns_theta_full 67.684
_diffrn_reflns_theta_max 75.131
_diffrn_reflns_theta_min 3.205
_diffrn_source 'Enhance Ultra (Cu) X-ray Source'
_exptl_absorpt_coefficient_mu 3.303
_exptl_absorpt_correction_T_max 0.903
_exptl_absorpt_correction_T_min 0.712
_exptl_absorpt_correction_type analytical
_exptl_absorpt_process_details
; 
CrysAlisPro 1.171.40.53 (Rigaku Oxford Diffraction, 2019) 
Analytical numeric absorption correction using a multifaceted crystal 
model based on expressions derived by R.C. Clark & J.S. Reid. 
(Clark, R. C. & Reid, J. S. (1995). Acta Cryst. A51, 887-897) 
Empirical absorption correction using spherical harmonics, 
implemented in SCALE3 ABSPACK scaling algorithm. 
;
_exptl_crystal_colour Orange
_exptl_crystal_density_diffrn 1.177
_exptl_crystal_description blocks
_exptl_crystal_F_000 2942
_exptl_crystal_size_max 0.171
_exptl_crystal_size_mid 0.052
_exptl_crystal_size_min 0.034
_refine_diff_density_max 0.781
_refine_diff_density_min -1.322
_refine_diff_density_rms 0.097
_refine_ls_extinction_coef 0.00052(4)
_refine_ls_extinction_expression Fc^*^=kFc[1+0.001xFc^2^\l^3^/sin(2\q)]^-1/4^
_refine_ls_extinction_method 'SHELXL-2018/3 (Sheldrick 2018)'
_refine_ls_goodness_of_fit_ref 0.890
_refine_ls_hydrogen_treatment constr
_refine_ls_matrix_type full
_refine_ls_number_parameters 729
_refine_ls_number_reflns 15187
_refine_ls_number_restraints 0
_refine_ls_restrained_S_all 0.890
_refine_ls_R_factor_all 0.2409
_refine_ls_R_factor_gt 0.0935
_refine_ls_shift/su_max 0.001
_refine_ls_shift/su_mean 0.000
_refine_ls_structure_factor_coef Fsqd
_refine_ls_weighting_details 'w=1/[\s^2^(Fo^2^)+(0.0681P)^2^] where P=(Fo^2^+2Fc^2^)/3'
_refine_ls_weighting_scheme calc
_refine_ls_wR_factor_gt 0.1913
_refine_ls_wR_factor_ref 0.2724
_reflns_Friedel_coverage 0.000
_reflns_number_gt 4291
_reflns_number_total 15187
_reflns_threshold_expression 'I > 2\s(I)'
_cod_data_source_file d3cc03009a3.cif
_cod_data_source_block 3-Rh
_cod_original_sg_symbol_H-M 'P 21/n'
_cod_original_formula_sum 'C80.50 H123.50 Ca2 N4 O2 Rh'
_cod_database_code 7131867
_shelx_shelxl_version_number 2018/3
_shelx_space_group_comment
; 
The symmetry employed for this shelxl refinement is uniquely defined 
by the following loop, which should always be used as a source of 
symmetry information in preference to the above space-group names. 
They are only intended as comments. 
;

loop_
_space_group_symop_operation_xyz
'x, y, z'
'-x+1/2, y+1/2, -z+1/2'
'-x, -y, -z'
'x-1/2, -y-1/2, z-1/2'

loop_
_atom_site_label
_atom_site_type_symbol
_atom_site_fract_x
_atom_site_fract_y
_atom_site_fract_z
_atom_site_U_iso_or_equiv
_atom_site_adp_type
_atom_site_occupancy
_atom_site_site_symmetry_order
_atom_site_calc_flag
_atom_site_refinement_flags_posn
_atom_site_refinement_flags_adp
_atom_site_refinement_flags_occupancy
_atom_site_disorder_assembly
_atom_site_disorder_group
Rh1 Rh 0.45502(5) 0.25870(5) 0.57989(2) 0.0549(3) Uani 1 1 d . . . . .
Ca1 Ca 0.48050(14) 0.17535(13) 0.66041(5) 0.0564(6) Uani 1 1 d . . . . .
Ca2 Ca 0.31311(14) 0.35316(13) 0.62986(5) 0.0571(6) Uani 1 1 d . . . . .
N1 N 0.5635(5) 0.1926(5) 0.7198(2) 0.054(2) Uani 1 1 d . . . . .
C1 C 0.5782(7) 0.1274(7) 0.7448(2) 0.058(3) Uani 1 1 d . . . . .
C2 C 0.5530(6) 0.0351(6) 0.7394(2) 0.056(3) Uani 1 1 d . . . . .
H2A H 0.553600 0.001372 0.761369 0.067 Uiso 1 1 calc R U . . .
C3 C 0.5275(6) -0.0140(7) 0.7070(3) 0.060(3) Uani 1 1 d . . . . .
N3 N 0.5075(5) 0.0221(5) 0.6731(2) 0.055(2) Uani 1 1 d . . . . .
C4 C 0.6275(7) 0.1470(6) 0.7840(2) 0.068(3) Uani 1 1 d . . . . .
H4A H 0.696161 0.136867 0.785098 0.102 Uiso 1 1 calc R U . . .
H4B H 0.601791 0.107015 0.801369 0.102 Uiso 1 1 calc R U . . .
H4C H 0.615948 0.209547 0.790312 0.102 Uiso 1 1 calc R U . . .
C5 C 0.5293(7) -0.1154(6) 0.7123(3) 0.070(3) Uani 1 1 d . . . . .
H5A H 0.491622 -0.144011 0.691110 0.105 Uiso 1 1 calc R U . . .
H5B H 0.502383 -0.130525 0.734672 0.105 Uiso 1 1 calc R U . . .
H5C H 0.595219 -0.136772 0.714390 0.105 Uiso 1 1 calc R U . . .
C6 C 0.6074(7) 0.2762(7) 0.7286(2) 0.055(3) Uani 1 1 d . . . . .
C7 C 0.7019(7) 0.2899(6) 0.7197(2) 0.056(3) Uani 1 1 d . . . . .
C8 C 0.7431(8) 0.3760(7) 0.7265(3) 0.068(3) Uani 1 1 d . . . . .
H8A H 0.804509 0.387600 0.719951 0.081 Uiso 1 1 calc R U . . .
C9 C 0.6969(8) 0.4420(7) 0.7420(3) 0.078(3) Uani 1 1 d . . . . .
H9A H 0.728085 0.497636 0.747717 0.093 Uiso 1 1 calc R U . . .
C10 C 0.6044(8) 0.4298(7) 0.7499(3) 0.075(3) Uani 1 1 d . . . . .
H10A H 0.572315 0.477655 0.760148 0.091 Uiso 1 1 calc R U . . .
C11 C 0.5585(7) 0.3472(7) 0.7427(2) 0.056(3) Uani 1 1 d . . . . .
C12 C 0.7559(7) 0.2192(7) 0.7010(3) 0.063(3) Uani 1 1 d . . . . .
H12A H 0.715339 0.164068 0.698080 0.076 Uiso 1 1 calc R U . . .
C13 C 0.7731(7) 0.2492(7) 0.6623(3) 0.082(4) Uani 1 1 d . . . . .
H13A H 0.711907 0.254094 0.646441 0.123 Uiso 1 1 calc R U . . .
H13B H 0.813185 0.204893 0.652009 0.123 Uiso 1 1 calc R U . . .
H13C H 0.805024 0.307658 0.663864 0.123 Uiso 1 1 calc R U . . .
C14 C 0.8477(7) 0.1943(7) 0.7236(3) 0.082(3) Uani 1 1 d . . . . .
H14A H 0.890210 0.246454 0.726095 0.122 Uiso 1 1 calc R U . . .
H14B H 0.877835 0.145360 0.711517 0.122 Uiso 1 1 calc R U . . .
H14C H 0.835460 0.174625 0.747949 0.122 Uiso 1 1 calc R U . . .
C15 C 0.4574(7) 0.3363(7) 0.7503(3) 0.068(3) Uani 1 1 d . . . . .
H15A H 0.432230 0.278210 0.739395 0.082 Uiso 1 1 calc R U . . .
C16 C 0.4509(8) 0.3340(7) 0.7922(3) 0.096(4) Uani 1 1 d . . . . .
H16A H 0.483176 0.386729 0.804023 0.144 Uiso 1 1 calc R U . . .
H16B H 0.481488 0.279356 0.802934 0.144 Uiso 1 1 calc R U . . .
H16C H 0.383841 0.334544 0.796153 0.144 Uiso 1 1 calc R U . . .
C17 C 0.3918(6) 0.4129(6) 0.7334(3) 0.069(3) Uani 1 1 d . . . . .
H17A H 0.326321 0.401375 0.737912 0.103 Uiso 1 1 calc R U . . .
H17B H 0.393912 0.415549 0.706853 0.103 Uiso 1 1 calc R U . . .
H17C H 0.413646 0.470165 0.744607 0.103 Uiso 1 1 calc R U . . .
C18 C 0.5042(7) -0.0378(6) 0.6416(2) 0.057(3) Uani 1 1 d . . . . .
C19 C 0.4144(8) -0.0566(6) 0.6213(3) 0.062(3) Uani 1 1 d . . . . .
C20 C 0.4147(8) -0.1078(7) 0.5892(3) 0.074(3) Uani 1 1 d . . . . .
H20A H 0.356024 -0.124711 0.575317 0.089 Uiso 1 1 calc R U . . .
C21 C 0.4990(9) -0.1339(7) 0.5777(3) 0.078(4) Uani 1 1 d . . . . .
H21A H 0.497109 -0.164902 0.555045 0.094 Uiso 1 1 calc R U . . .
C22 C 0.5848(9) -0.1168(7) 0.5978(3) 0.088(4) Uani 1 1 d . . . . .
H22A H 0.641618 -0.137845 0.589604 0.105 Uiso 1 1 calc R U . . .
C23 C 0.5890(7) -0.0688(7) 0.6299(3) 0.064(3) Uani 1 1 d . . . . .
C24 C 0.3198(7) -0.0281(7) 0.6340(3) 0.070(3) Uani 1 1 d . . . . .
H24A H 0.329508 0.032515 0.645560 0.084 Uiso 1 1 calc R U . . .
C25 C 0.2923(8) -0.0941(7) 0.6639(3) 0.095(4) Uani 1 1 d . . . . .
H25A H 0.231462 -0.075435 0.671385 0.142 Uiso 1 1 calc R U . . .
H25B H 0.341833 -0.093144 0.685211 0.142 Uiso 1 1 calc R U . . .
H25C H 0.286178 -0.154959 0.653753 0.142 Uiso 1 1 calc R U . . .
C26 C 0.2377(7) -0.0215(7) 0.6038(3) 0.095(4) Uani 1 1 d . . . . .
H26A H 0.215185 -0.081959 0.596484 0.143 Uiso 1 1 calc R U . . .
H26B H 0.258366 0.009130 0.582603 0.143 Uiso 1 1 calc R U . . .
H26C H 0.185927 0.012505 0.612411 0.143 Uiso 1 1 calc R U . . .
C27 C 0.6871(8) -0.0493(8) 0.6519(3) 0.083(4) Uani 1 1 d . . . . .
H27A H 0.676376 -0.020603 0.675620 0.100 Uiso 1 1 calc R U . . .
C28 C 0.7419(8) 0.0179(8) 0.6309(3) 0.109(5) Uani 1 1 d . . . . .
H28A H 0.803703 0.030996 0.645344 0.164 Uiso 1 1 calc R U . . .
H28B H 0.705142 0.073537 0.626803 0.164 Uiso 1 1 calc R U . . .
H28C H 0.751921 -0.007969 0.607224 0.164 Uiso 1 1 calc R U . . .
C29 C 0.7449(8) -0.1363(8) 0.6612(3) 0.115(5) Uani 1 1 d . . . . .
H29A H 0.753072 -0.167704 0.638365 0.172 Uiso 1 1 calc R U . . .
H29B H 0.710851 -0.175123 0.676496 0.172 Uiso 1 1 calc R U . . .
H29C H 0.807529 -0.121041 0.674442 0.172 Uiso 1 1 calc R U . . .
N31 N 0.1662(5) 0.3363(5) 0.65333(19) 0.053(2) Uani 1 1 d . . . . .
C31 C 0.1183(7) 0.4035(8) 0.6667(3) 0.061(3) Uani 1 1 d . . . . .
C32 C 0.1405(7) 0.4954(8) 0.6665(3) 0.075(3) Uani 1 1 d . . . . .
H32A H 0.107558 0.531977 0.681860 0.089 Uiso 1 1 calc R U . . .
C33 C 0.2065(8) 0.5427(6) 0.6463(3) 0.063(3) Uani 1 1 d . . . . .
N33 N 0.2680(6) 0.5051(5) 0.6275(2) 0.058(2) Uani 1 1 d . . . . .
C34 C 0.0234(7) 0.3830(7) 0.6800(3) 0.086(4) Uani 1 1 d . . . . .
H34A H -0.027356 0.383057 0.659090 0.130 Uiso 1 1 calc R U . . .
H34B H 0.009957 0.428823 0.697754 0.130 Uiso 1 1 calc R U . . .
H34C H 0.026519 0.323875 0.691836 0.130 Uiso 1 1 calc R U . . .
C35 C 0.1919(8) 0.6433(6) 0.6479(3) 0.083(4) Uani 1 1 d . . . . .
H35A H 0.252307 0.673932 0.646183 0.124 Uiso 1 1 calc R U . . .
H35B H 0.169387 0.659048 0.671111 0.124 Uiso 1 1 calc R U . . .
H35C H 0.144509 0.661907 0.627340 0.124 Uiso 1 1 calc R U . . .
C36 C 0.1260(7) 0.2473(7) 0.6527(3) 0.058(3) Uani 1 1 d . . . . .
C37 C 0.0595(7) 0.2248(7) 0.6220(3) 0.063(3) Uani 1 1 d . . . . .
C38 C 0.0149(7) 0.1411(7) 0.6216(3) 0.077(3) Uani 1 1 d . . . . .
H38A H -0.029383 0.124057 0.601015 0.093 Uiso 1 1 calc R U . . .
C39 C 0.0349(8) 0.0824(7) 0.6511(3) 0.083(4) Uani 1 1 d . . . . .
H39A H 0.002028 0.026893 0.651130 0.099 Uiso 1 1 calc R U . . .
C40 C 0.1013(8) 0.1046(8) 0.6797(3) 0.083(4) Uani 1 1 d . . . . .
H40A H 0.116477 0.062990 0.699188 0.100 Uiso 1 1 calc R U . . .
C41 C 0.1484(7) 0.1880(8) 0.6812(3) 0.064(3) Uani 1 1 d . . . . .
C42 C 0.0409(7) 0.2850(7) 0.5880(3) 0.071(3) Uani 1 1 d . . . . .
H42A H 0.065846 0.346261 0.595059 0.085 Uiso 1 1 calc R U . . .
C43 C 0.0962(8) 0.2488(7) 0.5580(3) 0.098(4) Uani 1 1 d . . . . .
H43A H 0.164652 0.252378 0.566478 0.146 Uiso 1 1 calc R U . . .
H43B H 0.080909 0.284876 0.535695 0.146 Uiso 1 1 calc R U . . .
H43C H 0.078240 0.186197 0.552724 0.146 Uiso 1 1 calc R U . . .
C44 C -0.0660(7) 0.2936(8) 0.5740(3) 0.108(4) Uani 1 1 d . . . . .
H44A H -0.088362 0.238710 0.560928 0.162 Uiso 1 1 calc R U . . .
H44B H -0.076494 0.345042 0.557376 0.162 Uiso 1 1 calc R U . . .
H44C H -0.101302 0.302521 0.594929 0.162 Uiso 1 1 calc R U . . .
C45 C 0.2240(7) 0.2109(7) 0.7134(3) 0.066(3) Uani 1 1 d . . . . .
H45A H 0.264707 0.259415 0.705054 0.080 Uiso 1 1 calc R U . . .
C46 C 0.1806(8) 0.2476(7) 0.7468(3) 0.098(4) Uani 1 1 d . . . . .
H46A H 0.135871 0.203582 0.754493 0.147 Uiso 1 1 calc R U . . .
H46B H 0.146971 0.303865 0.740059 0.147 Uiso 1 1 calc R U . . .
H46C H 0.231612 0.258665 0.767135 0.147 Uiso 1 1 calc R U . . .
C47 C 0.2907(7) 0.1284(7) 0.7250(3) 0.087(4) Uani 1 1 d . . . . .
H47A H 0.345345 0.148275 0.742298 0.130 Uiso 1 1 calc R U . . .
H47B H 0.313215 0.102855 0.703127 0.130 Uiso 1 1 calc R U . . .
H47C H 0.255083 0.082769 0.736652 0.130 Uiso 1 1 calc R U . . .
C48 C 0.3119(8) 0.5595(6) 0.6028(3) 0.061(3) Uani 1 1 d . . . . .
C49 C 0.4066(9) 0.5840(6) 0.6124(3) 0.067(3) Uani 1 1 d . . . . .
C50 C 0.4513(9) 0.6295(7) 0.5864(3) 0.086(4) Uani 1 1 d . . . . .
H50A H 0.516135 0.646578 0.592162 0.103 Uiso 1 1 calc R U . . .
C51 C 0.4021(11) 0.6505(8) 0.5518(3) 0.095(4) Uani 1 1 d . . . . .
H51A H 0.433091 0.682505 0.534486 0.114 Uiso 1 1 calc R U . . .
C52 C 0.3067(10) 0.6242(8) 0.5429(3) 0.092(4) Uani 1 1 d . . . . .
H52A H 0.273513 0.636980 0.519246 0.110 Uiso 1 1 calc R U . . .
C53 C 0.2617(9) 0.5801(7) 0.5683(3) 0.067(3) Uani 1 1 d . . . . .
C54 C 0.4622(8) 0.5694(7) 0.6501(3) 0.074(3) Uani 1 1 d . . . . .
H54A H 0.438907 0.511858 0.659721 0.089 Uiso 1 1 calc R U . . .
C55 C 0.4467(9) 0.6412(9) 0.6775(3) 0.136(6) Uani 1 1 d . . . . .
H55A H 0.485174 0.627975 0.701062 0.204 Uiso 1 1 calc R U . . .
H55B H 0.379228 0.642960 0.680723 0.204 Uiso 1 1 calc R U . . .
H55C H 0.465562 0.699548 0.668451 0.204 Uiso 1 1 calc R U . . .
C56 C 0.5697(8) 0.5594(7) 0.6505(3) 0.101(4) Uani 1 1 d . . . . .
H56A H 0.598908 0.618980 0.650401 0.152 Uiso 1 1 calc R U . . .
H56B H 0.582274 0.525895 0.628758 0.152 Uiso 1 1 calc R U . . .
H56C H 0.596684 0.526915 0.672698 0.152 Uiso 1 1 calc R U . . .
C57 C 0.1554(8) 0.5561(8) 0.5582(3) 0.083(3) Uani 1 1 d . . . . .
H57A H 0.130317 0.535174 0.580956 0.099 Uiso 1 1 calc R U . . .
C58 C 0.1447(8) 0.4806(8) 0.5304(4) 0.135(6) Uani 1 1 d . . . . .
H58A H 0.169223 0.500017 0.508040 0.202 Uiso 1 1 calc R U . . .
H58B H 0.077264 0.464692 0.524601 0.202 Uiso 1 1 calc R U . . .
H58C H 0.180672 0.428158 0.540702 0.202 Uiso 1 1 calc R U . . .
C59 C 0.0951(10) 0.6360(8) 0.5423(3) 0.137(6) Uani 1 1 d . . . . .
H59A H 0.108766 0.648386 0.517348 0.206 Uiso 1 1 calc R U . . .
H59B H 0.110564 0.688926 0.557757 0.206 Uiso 1 1 calc R U . . .
H59C H 0.027386 0.621585 0.541582 0.206 Uiso 1 1 calc R U . . .
C63 C 0.4306(5) 0.3054(5) 0.52074(19) 0.066(3) Uani 1 1 d G . . . .
C62 C 0.4303(4) 0.2101(5) 0.52059(18) 0.072(3) Uani 1 1 d G . . . .
C61 C 0.5218(6) 0.1803(4) 0.53646(19) 0.062(3) Uani 1 1 d G . . . .
C65 C 0.5787(4) 0.2571(6) 0.54641(17) 0.064(3) Uani 1 1 d G . . . .
C64 C 0.5223(6) 0.3345(4) 0.53670(19) 0.067(3) Uani 1 1 d G . . . .
C66 C 0.5545(8) 0.0823(7) 0.5389(3) 0.091(4) Uani 1 1 d . . . . .
H66A H 0.610718 0.076708 0.557440 0.136 Uiso 1 1 calc R U . . .
H66B H 0.570524 0.062965 0.514987 0.136 Uiso 1 1 calc R U . . .
H66C H 0.503159 0.044564 0.545794 0.136 Uiso 1 1 calc R U . . .
C67 C 0.3494(7) 0.1504(7) 0.5050(3) 0.092(4) Uani 1 1 d . . . . .
H67A H 0.341989 0.101779 0.522411 0.138 Uiso 1 1 calc R U . . .
H67B H 0.362916 0.124814 0.481730 0.138 Uiso 1 1 calc R U . . .
H67C H 0.290536 0.185554 0.500864 0.138 Uiso 1 1 calc R U . . .
C68 C 0.3525(7) 0.3678(7) 0.5035(3) 0.095(4) Uani 1 1 d . . . . .
H68A H 0.290446 0.344475 0.507911 0.142 Uiso 1 1 calc R U . . .
H68B H 0.354560 0.371712 0.476991 0.142 Uiso 1 1 calc R U . . .
H68C H 0.362125 0.427684 0.514435 0.142 Uiso 1 1 calc R U . . .
C69 C 0.5612(8) 0.4298(6) 0.5409(3) 0.084(4) Uani 1 1 d . . . . .
H69A H 0.508170 0.472190 0.540503 0.126 Uiso 1 1 calc R U . . .
H69B H 0.597239 0.443358 0.520633 0.126 Uiso 1 1 calc R U . . .
H69C H 0.603082 0.435190 0.564295 0.126 Uiso 1 1 calc R U . . .
C70 C 0.6842(6) 0.2562(6) 0.5601(3) 0.073(3) Uani 1 1 d . . . . .
H70A H 0.700751 0.200148 0.573414 0.110 Uiso 1 1 calc R U . . .
H70B H 0.700140 0.307267 0.576591 0.110 Uiso 1 1 calc R U . . .
H70C H 0.720121 0.260524 0.539180 0.110 Uiso 1 1 calc R U . . .
C71 C 0.3559(6) 0.1950(6) 0.5992(3) 0.057(3) Uani 1 1 d . . . . .
H71A H 0.321628 0.155728 0.581790 0.069 Uiso 1 1 calc R U . . .
O71 O 0.3252(4) 0.1937(4) 0.63072(16) 0.0564(17) Uani 1 1 d . . . . .
C72 C 0.4988(6) 0.3276(6) 0.6234(2) 0.056(3) Uani 1 1 d . . . . .
H72A H 0.551046 0.365759 0.620644 0.067 Uiso 1 1 calc R U . . .
O72 O 0.4716(4) 0.3324(4) 0.65528(16) 0.0514(16) Uani 1 1 d . . . . .

loop_
_atom_site_aniso_label
_atom_site_aniso_U_11
_atom_site_aniso_U_22
_atom_site_aniso_U_33
_atom_site_aniso_U_23
_atom_site_aniso_U_13
_atom_site_aniso_U_12
Rh1 0.0545(5) 0.0618(5) 0.0475(5) 0.0019(4) 0.0039(3) 0.0007(4)
Ca1 0.0633(13) 0.0532(12) 0.0497(12) 0.0010(10) -0.0034(10) 0.0025(10)
Ca2 0.0573(13) 0.0541(12) 0.0604(13) 0.0021(10) 0.0100(10) 0.0049(10)
N1 0.058(5) 0.047(5) 0.056(5) -0.003(4) 0.001(4) -0.003(4)
C1 0.060(7) 0.069(7) 0.042(6) -0.003(5) 0.001(5) 0.006(6)
C2 0.062(7) 0.065(7) 0.039(6) 0.001(5) 0.006(5) -0.001(5)
C3 0.046(6) 0.080(8) 0.050(6) 0.010(6) -0.003(5) -0.004(5)
N3 0.056(5) 0.048(5) 0.060(5) -0.010(4) -0.002(4) 0.000(4)
C4 0.071(7) 0.064(7) 0.063(7) -0.007(6) -0.014(5) 0.000(6)
C5 0.097(9) 0.046(6) 0.067(7) 0.014(6) 0.009(6) -0.001(6)
C6 0.049(6) 0.066(7) 0.049(6) -0.010(5) 0.002(5) -0.004(5)
C7 0.061(7) 0.056(6) 0.045(6) -0.003(5) -0.009(5) -0.006(5)
C8 0.080(8) 0.060(7) 0.063(7) -0.011(6) 0.011(6) -0.013(6)
C9 0.080(9) 0.069(8) 0.080(8) -0.013(7) -0.002(7) -0.024(7)
C10 0.083(9) 0.054(7) 0.082(8) -0.008(6) -0.018(7) 0.001(6)
C11 0.046(6) 0.064(7) 0.054(6) -0.011(5) -0.002(5) 0.002(5)
C12 0.056(7) 0.061(7) 0.072(7) -0.008(6) 0.004(6) 0.001(5)
C13 0.080(8) 0.107(10) 0.062(7) -0.001(7) 0.021(6) -0.012(7)
C14 0.063(8) 0.076(8) 0.100(9) 0.019(7) -0.010(6) 0.010(6)
C15 0.060(7) 0.070(8) 0.073(8) -0.004(6) 0.003(6) -0.003(6)
C16 0.094(10) 0.119(11) 0.079(9) 0.021(8) 0.030(7) 0.021(8)
C17 0.056(7) 0.058(7) 0.090(8) -0.009(6) 0.003(6) 0.008(5)
C18 0.066(7) 0.047(6) 0.052(6) -0.010(5) -0.010(5) 0.002(5)
C19 0.074(8) 0.052(6) 0.053(6) -0.005(5) -0.011(5) -0.006(6)
C20 0.077(9) 0.070(8) 0.069(8) 0.001(6) -0.015(6) -0.023(7)
C21 0.124(11) 0.065(8) 0.044(7) -0.003(6) 0.005(7) -0.014(8)
C22 0.124(11) 0.077(8) 0.054(7) -0.037(6) -0.016(7) 0.026(8)
C23 0.054(7) 0.055(7) 0.082(8) 0.004(6) 0.006(6) 0.000(5)
C24 0.065(8) 0.058(7) 0.085(8) -0.006(6) 0.003(6) -0.010(6)
C25 0.096(10) 0.075(9) 0.116(10) 0.001(8) 0.023(8) -0.013(7)
C26 0.069(8) 0.094(9) 0.115(10) 0.003(8) -0.016(7) -0.004(7)
C27 0.072(9) 0.093(9) 0.086(9) -0.025(7) 0.010(7) 0.014(7)
C28 0.076(9) 0.155(13) 0.096(10) -0.004(10) 0.010(7) -0.007(9)
C29 0.106(11) 0.125(12) 0.107(10) -0.009(9) -0.007(8) 0.065(9)
N31 0.050(5) 0.051(5) 0.054(5) 0.001(4) -0.001(4) 0.005(4)
C31 0.059(7) 0.075(8) 0.050(6) 0.001(6) 0.005(5) 0.005(6)
C32 0.071(8) 0.089(9) 0.062(7) -0.008(7) 0.004(6) 0.021(7)
C33 0.094(9) 0.045(6) 0.046(6) -0.001(5) -0.004(6) -0.009(6)
N33 0.067(6) 0.049(5) 0.060(5) 0.003(4) 0.012(4) 0.007(4)
C34 0.067(8) 0.093(9) 0.107(9) -0.003(8) 0.041(7) 0.004(7)
C35 0.129(11) 0.052(7) 0.069(8) -0.017(6) 0.021(7) 0.002(7)
C36 0.061(7) 0.059(7) 0.055(6) -0.005(6) 0.005(5) -0.002(6)
C37 0.057(7) 0.061(7) 0.068(7) -0.004(6) 0.001(6) 0.000(5)
C38 0.067(8) 0.069(8) 0.093(9) -0.016(7) -0.002(7) -0.006(6)
C39 0.078(9) 0.066(8) 0.106(10) -0.006(8) 0.019(8) -0.018(7)
C40 0.086(9) 0.070(8) 0.095(10) 0.003(7) 0.015(7) -0.021(7)
C41 0.056(7) 0.082(8) 0.054(7) 0.000(6) 0.007(5) 0.001(6)
C42 0.062(7) 0.098(9) 0.047(6) 0.003(6) -0.014(5) -0.016(6)
C43 0.093(10) 0.110(11) 0.094(9) 0.004(8) 0.029(8) 0.018(8)
C44 0.063(9) 0.144(12) 0.108(10) 0.027(9) -0.021(7) 0.011(8)
C45 0.066(7) 0.079(8) 0.055(7) 0.003(6) 0.011(6) 0.010(6)
C46 0.096(10) 0.133(12) 0.065(8) -0.019(8) 0.010(7) 0.011(8)
C47 0.068(8) 0.080(8) 0.108(10) 0.003(7) -0.005(7) -0.006(7)
C48 0.082(8) 0.035(5) 0.070(8) 0.003(5) 0.023(6) -0.011(5)
C49 0.107(10) 0.041(6) 0.061(7) -0.004(5) 0.041(7) -0.012(6)
C50 0.109(10) 0.072(8) 0.082(9) -0.020(7) 0.036(8) -0.023(7)
C51 0.155(14) 0.071(9) 0.065(9) -0.001(7) 0.034(9) -0.011(9)
C52 0.134(13) 0.086(9) 0.060(8) 0.011(7) 0.028(9) -0.001(9)
C53 0.099(9) 0.058(7) 0.047(6) 0.008(5) 0.018(6) 0.013(6)
C54 0.080(9) 0.057(7) 0.085(9) -0.002(6) 0.007(7) -0.024(6)
C55 0.133(13) 0.181(15) 0.084(10) -0.052(10) -0.019(8) 0.056(11)
C56 0.081(10) 0.081(9) 0.137(11) -0.010(8) -0.005(8) -0.002(7)
C57 0.084(9) 0.094(9) 0.067(8) 0.011(7) -0.002(7) 0.008(8)
C58 0.084(10) 0.130(13) 0.180(15) -0.063(12) -0.019(10) 0.018(9)
C59 0.175(15) 0.133(13) 0.094(10) 0.001(9) -0.014(10) 0.067(11)
C63 0.066(8) 0.078(8) 0.055(7) 0.020(6) 0.006(5) 0.008(6)
C62 0.058(7) 0.104(9) 0.050(7) 0.004(6) -0.001(5) -0.008(7)
C61 0.049(6) 0.099(9) 0.040(6) -0.010(6) 0.009(5) -0.003(6)
C65 0.050(6) 0.083(8) 0.057(6) 0.001(6) -0.001(5) 0.009(6)
C64 0.045(6) 0.108(10) 0.052(7) -0.001(6) 0.018(5) -0.009(6)
C66 0.100(10) 0.075(8) 0.096(9) -0.013(7) 0.003(7) 0.007(7)
C67 0.072(8) 0.133(11) 0.066(8) -0.008(8) -0.007(6) -0.015(8)
C68 0.084(9) 0.128(11) 0.068(8) 0.037(8) -0.006(6) 0.021(8)
C69 0.121(11) 0.058(7) 0.076(8) 0.016(6) 0.024(7) 0.004(7)
C70 0.044(6) 0.101(9) 0.077(7) 0.009(7) 0.018(5) 0.010(6)
C71 0.039(6) 0.068(7) 0.065(7) 0.010(6) 0.008(5) -0.016(5)
O71 0.051(4) 0.066(4) 0.052(4) 0.012(4) 0.007(3) 0.008(3)
C72 0.035(5) 0.068(7) 0.064(7) -0.006(6) 0.004(5) -0.015(5)
O72 0.054(4) 0.046(4) 0.052(4) 0.001(3) 0.003(3) 0.001(3)

loop_
_atom_type_symbol
_atom_type_description
_atom_type_scat_dispersion_real
_atom_type_scat_dispersion_imag
_atom_type_scat_source
C C 0.0181 0.0091 'International Tables Vol C Tables 4.2.6.8 and 6.1.1.4'
H H 0.0000 0.0000 'International Tables Vol C Tables 4.2.6.8 and 6.1.1.4'
Ca Ca 0.3641 1.2855 'International Tables Vol C Tables 4.2.6.8 and 6.1.1.4'
Rh Rh 0.0927 3.6045 'International Tables Vol C Tables 4.2.6.8 and 6.1.1.4'
N N 0.0311 0.0180 'International Tables Vol C Tables 4.2.6.8 and 6.1.1.4'
O O 0.0492 0.0322 'International Tables Vol C Tables 4.2.6.8 and 6.1.1.4'

loop_
_geom_angle_atom_site_label_1
_geom_angle_atom_site_label_2
_geom_angle_atom_site_label_3
_geom_angle
_geom_angle_site_symmetry_1
_geom_angle_site_symmetry_3
_geom_angle_publ_flag
C71 Rh1 C72 97.3(4) . . ?
C71 Rh1 C64 155.5(3) . . ?
C72 Rh1 C64 101.4(3) . . ?
C71 Rh1 C63 119.0(3) . . ?
C72 Rh1 C63 128.5(4) . . ?
C64 Rh1 C63 36.57(9) . . ?
C71 Rh1 C65 148.8(4) . . ?
C72 Rh1 C65 105.6(3) . . ?
C64 Rh1 C65 36.49(9) . . ?
C63 Rh1 C65 60.83(10) . . ?
C71 Rh1 C62 99.9(3) . . ?
C72 Rh1 C62 162.2(3) . . ?
C64 Rh1 C62 60.80(11) . . ?
C63 Rh1 C62 36.43(9) . . ?
C65 Rh1 C62 60.62(10) . . ?
C71 Rh1 C61 113.6(3) . . ?
C72 Rh1 C61 137.2(3) . . ?
C64 Rh1 C61 60.71(10) . . ?
C63 Rh1 C61 60.67(11) . . ?
C65 Rh1 C61 36.29(9) . . ?
C62 Rh1 C61 36.26(9) . . ?
C71 Rh1 Ca1 57.2(3) . . ?
C72 Rh1 Ca1 56.9(3) . . ?
C64 Rh1 Ca1 147.3(2) . . ?
C63 Rh1 Ca1 174.5(2) . . ?
C65 Rh1 Ca1 119.99(16) . . ?
C62 Rh1 Ca1 138.4(2) . . ?
C61 Rh1 Ca1 116.37(16) . . ?
C71 Rh1 Ca2 57.2(3) . . ?
C72 Rh1 Ca2 56.7(3) . . ?
C64 Rh1 Ca2 122.47(18) . . ?
C63 Rh1 Ca2 112.75(16) . . ?
C65 Rh1 Ca2 154.0(2) . . ?
C62 Rh1 Ca2 131.03(19) . . ?
C61 Rh1 Ca2 166.1(2) . . ?
Ca1 Rh1 Ca2 69.03(5) . . ?
O71 Ca1 O72 79.0(2) . . ?
O71 Ca1 N1 138.0(3) . . ?
O72 Ca1 N1 88.9(2) . . ?
O71 Ca1 N3 108.9(2) . . ?
O72 Ca1 N3 171.3(2) . . ?
N1 Ca1 N3 82.8(3) . . ?
O72 Ca2 N33 112.6(2) . . ?
O72 Ca2 N31 133.2(2) . . ?
N33 Ca2 N31 82.4(3) . . ?
O72 Ca2 O71 78.4(2) . . ?
N33 Ca2 O71 168.5(3) . . ?
N31 Ca2 O71 87.4(2) . . ?
C1 N1 C6 117.6(8) . . ?
C1 N1 Ca1 124.9(6) . . ?
C6 N1 Ca1 117.3(6) . . ?
N1 C1 C2 126.4(9) . . ?
N1 C1 C4 120.9(9) . . ?
C2 C1 C4 112.7(8) . . ?
C3 C2 C1 130.6(9) . . ?
N3 C3 C2 124.9(9) . . ?
N3 C3 C5 120.6(9) . . ?
C2 C3 C5 114.3(8) . . ?
C3 N3 C18 118.0(8) . . ?
C3 N3 Ca1 125.2(6) . . ?
C18 N3 Ca1 116.8(5) . . ?
C11 C6 N1 121.7(9) . . ?
C11 C6 C7 120.1(9) . . ?
N1 C6 C7 118.0(9) . . ?
C8 C7 C6 117.5(10) . . ?
C8 C7 C12 119.2(9) . . ?
C6 C7 C12 123.2(9) . . ?
C9 C8 C7 121.5(11) . . ?
C8 C9 C10 121.2(11) . . ?
C9 C10 C11 120.1(10) . . ?
C10 C11 C6 119.5(10) . . ?
C10 C11 C15 119.2(10) . . ?
C6 C11 C15 121.3(9) . . ?
C14 C12 C7 112.1(8) . . ?
C14 C12 C13 110.5(8) . . ?
C7 C12 C13 111.6(8) . . ?
C11 C15 C17 112.3(9) . . ?
C11 C15 C16 111.9(8) . . ?
C17 C15 C16 107.6(8) . . ?
C23 C18 C19 121.4(9) . . ?
C23 C18 N3 120.3(9) . . ?
C19 C18 N3 118.0(9) . . ?
C20 C19 C18 116.4(10) . . ?
C20 C19 C24 120.5(9) . . ?
C18 C19 C24 123.0(9) . . ?
C21 C20 C19 120.9(10) . . ?
C22 C21 C20 122.1(11) . . ?
C21 C22 C23 119.7(12) . . ?
C22 C23 C18 119.4(10) . . ?
C22 C23 C27 118.7(10) . . ?
C18 C23 C27 121.9(10) . . ?
C26 C24 C19 114.4(9) . . ?
C26 C24 C25 108.6(9) . . ?
C19 C24 C25 110.6(9) . . ?
C28 C27 C23 110.0(9) . . ?
C28 C27 C29 111.5(10) . . ?
C23 C27 C29 111.8(10) . . ?
C31 N31 C36 118.3(8) . . ?
C31 N31 Ca2 124.6(7) . . ?
C36 N31 Ca2 117.1(6) . . ?
N31 C31 C32 127.0(10) . . ?
N31 C31 C34 118.8(10) . . ?
C32 C31 C34 113.8(10) . . ?
C31 C32 C33 129.3(10) . . ?
N33 C33 C32 125.7(9) . . ?
N33 C33 C35 123.2(10) . . ?
C32 C33 C35 111.0(10) . . ?
C33 N33 C48 118.3(8) . . ?
C33 N33 Ca2 126.1(7) . . ?
C48 N33 Ca2 115.6(6) . . ?
C41 C36 C37 121.2(10) . . ?
C41 C36 N31 121.9(9) . . ?
C37 C36 N31 116.9(9) . . ?
C38 C37 C36 118.2(10) . . ?
C38 C37 C42 119.2(10) . . ?
C36 C37 C42 122.4(9) . . ?
C39 C38 C37 120.6(10) . . ?
C40 C39 C38 119.9(11) . . ?
C39 C40 C41 121.4(11) . . ?
C36 C41 C40 118.6(10) . . ?
C36 C41 C45 121.0(10) . . ?
C40 C41 C45 120.4(10) . . ?
C37 C42 C43 109.4(9) . . ?
C37 C42 C44 112.0(9) . . ?
C43 C42 C44 111.4(8) . . ?
C41 C45 C46 112.6(9) . . ?
C41 C45 C47 111.6(9) . . ?
C46 C45 C47 110.6(8) . . ?
C49 C48 C53 121.8(10) . . ?
C49 C48 N33 118.5(10) . . ?
C53 C48 N33 119.4(10) . . ?
C49 C48 Ca2 102.0(7) . . ?
C53 C48 Ca2 117.9(7) . . ?
N33 C48 Ca2 41.0(4) . . ?
C48 C49 C50 117.8(11) . . ?
C48 C49 C54 124.1(9) . . ?
C50 C49 C54 118.0(11) . . ?
C49 C50 C51 121.0(12) . . ?
C50 C51 C52 119.8(12) . . ?
C53 C52 C51 119.9(12) . . ?
C52 C53 C48 119.7(12) . . ?
C52 C53 C57 118.6(11) . . ?
C48 C53 C57 121.6(10) . . ?
C55 C54 C49 113.8(9) . . ?
C55 C54 C56 107.4(9) . . ?
C49 C54 C56 114.7(10) . . ?
C58 C57 C59 108.6(9) . . ?
C58 C57 C53 109.8(10) . . ?
C59 C57 C53 112.7(11) . . ?
C64 C63 C62 108.0 . . ?
C64 C63 C68 124.1(8) . . ?
C62 C63 C68 127.6(8) . . ?
C64 C63 Rh1 71.6(3) . . ?
C62 C63 Rh1 72.3(3) . . ?
C68 C63 Rh1 126.7(5) . . ?
C61 C62 C63 108.0 . . ?
C61 C62 C67 125.4(7) . . ?
C63 C62 C67 126.5(7) . . ?
C61 C62 Rh1 72.1(3) . . ?
C63 C62 Rh1 71.2(3) . . ?
C67 C62 Rh1 124.3(6) . . ?
C62 C61 C65 108.0 . . ?
C62 C61 C66 125.1(7) . . ?
C65 C61 C66 126.7(7) . . ?
C62 C61 Rh1 71.6(3) . . ?
C65 C61 Rh1 71.4(3) . . ?
C66 C61 Rh1 126.7(6) . . ?
C64 C65 C61 108.0 . . ?
C64 C65 C70 126.1(7) . . ?
C61 C65 C70 125.4(7) . . ?
C64 C65 Rh1 71.3(3) . . ?
C61 C65 Rh1 72.3(3) . . ?
C70 C65 Rh1 128.3(5) . . ?
C63 C64 C65 108.0 . . ?
C63 C64 C69 128.7(7) . . ?
C65 C64 C69 123.2(7) . . ?
C63 C64 Rh1 71.8(3) . . ?
C65 C64 Rh1 72.2(3) . . ?
C69 C64 Rh1 125.1(6) . . ?
O71 C71 Rh1 133.9(7) . . ?
O71 C71 Ca1 60.6(4) . . ?
Rh1 C71 Ca1 86.1(3) . . ?
O71 C71 Ca2 61.3(5) . . ?
Rh1 C71 Ca2 86.5(3) . . ?
Ca1 C71 Ca2 84.5(3) . . ?
C71 O71 Ca1 90.7(5) . . ?
C71 O71 Ca2 90.3(5) . . ?
Ca1 O71 Ca2 100.6(2) . . ?
O72 C72 Rh1 133.1(7) . . ?
O72 C72 Ca1 61.4(5) . . ?
Rh1 C72 Ca1 85.9(3) . . ?
O72 C72 Ca2 59.7(4) . . ?
Rh1 C72 Ca2 86.6(3) . . ?
Ca1 C72 Ca2 85.0(3) . . ?
C72 O72 Ca2 91.9(5) . . ?
C72 O72 Ca1 89.9(5) . . ?
Ca2 O72 Ca1 101.7(2) . . ?

loop_
_geom_bond_atom_site_label_1
_geom_bond_atom_site_label_2
_geom_bond_distance
_geom_bond_site_symmetry_2
_geom_bond_publ_flag
Rh1 C71 1.910(8) . ?
Rh1 C72 1.930(9) . ?
Rh1 C64 2.261(6) . ?
Rh1 C63 2.264(6) . ?
Rh1 C65 2.274(6) . ?
Rh1 C62 2.279(6) . ?
Rh1 C61 2.285(6) . ?
Rh1 Ca1 3.1847(19) . ?
Rh1 Ca2 3.225(2) . ?
Ca1 O71 2.337(6) . ?
Ca1 O72 2.350(6) . ?
Ca1 N1 2.351(7) . ?
Ca1 N3 2.351(7) . ?
Ca2 O72 2.334(6) . ?
Ca2 N33 2.351(8) . ?
Ca2 N31 2.372(8) . ?
Ca2 O71 2.382(6) . ?
N1 C1 1.333(10) . ?
N1 C6 1.410(11) . ?
C1 C2 1.429(12) . ?
C1 C4 1.541(11) . ?
C2 C3 1.402(11) . ?
C3 N3 1.353(10) . ?
C3 C5 1.521(11) . ?
N3 C18 1.458(10) . ?
C6 C11 1.402(12) . ?
C6 C7 1.436(12) . ?
C7 C8 1.418(12) . ?
C7 C12 1.519(12) . ?
C8 C9 1.349(12) . ?
C9 C10 1.393(13) . ?
C10 C11 1.401(12) . ?
C11 C15 1.506(12) . ?
C12 C14 1.494(12) . ?
C12 C13 1.540(11) . ?
C15 C17 1.548(11) . ?
C15 C16 1.555(12) . ?
C18 C23 1.407(12) . ?
C18 C19 1.413(12) . ?
C19 C20 1.404(12) . ?
C19 C24 1.537(13) . ?
C20 C21 1.376(14) . ?
C21 C22 1.358(14) . ?
C22 C23 1.377(12) . ?
C23 C27 1.539(13) . ?
C24 C26 1.501(12) . ?
C24 C25 1.561(12) . ?
C27 C28 1.538(13) . ?
C27 C29 1.546(13) . ?
N31 C31 1.340(11) . ?
N31 C36 1.442(11) . ?
C31 C32 1.406(13) . ?
C31 C34 1.524(12) . ?
C32 C33 1.454(13) . ?
C33 N33 1.309(11) . ?
C33 C35 1.515(12) . ?
N33 C48 1.421(11) . ?
C36 C41 1.375(12) . ?
C36 C37 1.409(12) . ?
C37 C38 1.398(12) . ?
C37 C42 1.529(12) . ?
C38 C39 1.391(13) . ?
C39 C40 1.354(13) . ?
C40 C41 1.407(13) . ?
C41 C45 1.525(12) . ?
C42 C43 1.535(12) . ?
C42 C44 1.538(12) . ?
C45 C46 1.545(12) . ?
C45 C47 1.573(12) . ?
C48 C49 1.390(13) . ?
C48 C53 1.402(13) . ?
C49 C50 1.393(12) . ?
C49 C54 1.515(13) . ?
C50 C51 1.399(14) . ?
C51 C52 1.403(15) . ?
C52 C53 1.367(13) . ?
C53 C57 1.545(14) . ?
C54 C55 1.504(13) . ?
C54 C56 1.528(13) . ?
C57 C58 1.513(13) . ?
C57 C59 1.535(13) . ?
C63 C64 1.4200 . ?
C63 C62 1.4200 . ?
C63 C68 1.518(10) . ?
C62 C61 1.4200 . ?
C62 C67 1.502(10) . ?
C61 C65 1.4200 . ?
C61 C66 1.530(10) . ?
C65 C64 1.4200 . ?
C65 C70 1.512(10) . ?
C64 C69 1.524(10) . ?
C71 O71 1.292(9) . ?
C72 O72 1.285(9) . ?
